data_4320356
loop_
_publ_author_name
'Wesley R. Browne'
'Christine M. O'Connor'
'Claudio Villani'
'Johannes G. Vos'

_publ_section_title
;
 Separation and Photophysical Properties of the \D\D, \L\L, \D\L, and \L\D
 Stereoisomers of a Dinuclear Ruthenium(II) Complex
;
_journal_name_full 'Inorganic Chemistry'
_journal_page_first 5461
_journal_page_last 5464
_journal_paper_doi 10.1021/ic010473m
_journal_volume 40
_journal_year 2001
_chemical_compound_source 'See text'
_chemical_formula_sum 'C68 H78 F24 N2 Pt2 S6'
_chemical_formula_weight 1961.86
_space_group_IT_number 14
_symmetry_cell_setting monoclinic
_symmetry_space_group_name_Hall '-P 2yn'
_symmetry_space_group_name_H-M 'P 1 21/n 1'
_atom_sites_solution_hydrogens geom
_atom_sites_solution_primary direct
_atom_sites_solution_secondary difmap
_audit_creation_date 1998-11-10
_audit_creation_method SHELXL-97
_cell_angle_alpha 90.00
_cell_angle_beta 109.012(7)
_cell_angle_gamma 90.00
_cell_formula_units_Z 2
_cell_length_a 13.6707(8)
_cell_length_b 19.276(2)
_cell_length_c 15.6448(15)
_cell_measurement_reflns_used 41
_cell_measurement_temperature 293(2)
_cell_measurement_theta_max 12.51
_cell_measurement_theta_min 4.75
_cell_volume 3897.8(6)
_computing_cell_refinement 'XSCANS 2.10b (Fait, 1991)'
_computing_data_collection 'XSCANS 2.10b (Fait, 1991)'
_computing_data_reduction 'XSCANS 2.10b (Fait, 1991)'
_computing_molecular_graphics 'SHELXTL 5.03 (Sheldrick, 1995)'
_computing_publication_material 'SHELX97 (Sheldrick, 1997)'
_computing_structure_refinement 'SHELX97 (Sheldrick, 1997)'
_computing_structure_solution 'SHELXTL 5.03 (Sheldrick, 1995)'
_diffrn_ambient_temperature 293(2)
_diffrn_detector 'scintillation counter'
_diffrn_measured_fraction_theta_full 0.991
_diffrn_measured_fraction_theta_max 0.991
_diffrn_measurement_device_type 'Siemens P4'
_diffrn_measurement_method '2\q/\w scans'
_diffrn_radiation_monochromator graphite
_diffrn_radiation_probe x-ray
_diffrn_radiation_type MoK\a
_diffrn_radiation_wavelength 0.71073
_diffrn_reflns_av_R_equivalents 0.0238
_diffrn_reflns_av_sigmaI/netI 0.0474
_diffrn_reflns_limit_h_max 16
_diffrn_reflns_limit_h_min -1
_diffrn_reflns_limit_k_max 22
_diffrn_reflns_limit_k_min -1
_diffrn_reflns_limit_l_max 17
_diffrn_reflns_limit_l_min -18
_diffrn_reflns_number 8217
_diffrn_reflns_theta_full 25.00
_diffrn_reflns_theta_max 25.00
_diffrn_reflns_theta_min 2.02
_diffrn_source 'fine-focus sealed tube'
_diffrn_source_current 30
_diffrn_source_power 1.5
_diffrn_source_voltage 50
_diffrn_standards_decay_% 3.97
_diffrn_standards_interval_count 97
_diffrn_standards_number 3
_exptl_absorpt_coefficient_mu 3.843
_exptl_absorpt_correction_T_max 0.66114
_exptl_absorpt_correction_T_min 0.46399
_exptl_absorpt_correction_type psi-scan
_exptl_absorpt_process_details 'XSCANS (Fait, 1991)'
_exptl_crystal_colour orange
_exptl_crystal_density_diffrn 1.672
_exptl_crystal_density_method 'not measured'
_exptl_crystal_description regular_prism
_exptl_crystal_F_000 1936
_exptl_crystal_size_max 0.6
_exptl_crystal_size_mid 0.5
_exptl_crystal_size_min 0.4
_refine_diff_density_max 1.717
_refine_diff_density_min -0.877
_refine_diff_density_rms 0.127
_refine_ls_extinction_coef 0.00058(11)
_refine_ls_extinction_expression Fc^*^=kFc[1+0.001xFc^2^\l^3^/sin(2\q)]^-1/4^
_refine_ls_extinction_method SHELXL
_refine_ls_goodness_of_fit_ref 1.032
_refine_ls_hydrogen_treatment constr
_refine_ls_matrix_type full
_refine_ls_number_parameters 467
_refine_ls_number_reflns 6814
_refine_ls_number_restraints 11
_refine_ls_restrained_S_all 1.033
_refine_ls_R_factor_all 0.0892
_refine_ls_R_factor_gt 0.0561
_refine_ls_shift/su_max 0.750
_refine_ls_shift/su_mean 0.071
_refine_ls_structure_factor_coef Fsqd
_refine_ls_weighting_details 'calc w=1/[\s^2^(Fo^2^)+(0.0891P)^2^+12.6814P] where P=(Fo^2^+2Fc^2^)/3'
_refine_ls_weighting_scheme calc
_refine_ls_wR_factor_gt 0.1456
_refine_ls_wR_factor_ref 0.1703
_reflns_number_gt 4756
_reflns_number_total 6814
_reflns_threshold_expression I>2sigma(I)
_cod_data_source_file ic010473m_3.cif
_cod_data_source_block gr26
_cod_depositor_comments
;
The following automatic conversions were performed:

'_symmetry_cell_setting' value 'Monoclinic' changed to 'monoclinic'
according to the built-in table from CIF Core dictionary named
'cif_core.dic' version 2.4.1 from 2010-06-29.

Automatic conversion script
Id: cif_fix_values 1646 2011-03-28 12:23:43Z adriana 
;
_cod_original_cell_volume 3897.9(6)
_cod_database_code 4320356

loop_
_symmetry_equiv_pos_as_xyz
'x, y, z'
'-x+1/2, y+1/2, -z+1/2'
'-x, -y, -z'
'x-1/2, -y-1/2, z-1/2'

loop_
_atom_site_label
_atom_site_type_symbol
_atom_site_fract_x
_atom_site_fract_y
_atom_site_fract_z
_atom_site_U_iso_or_equiv
_atom_site_adp_type
_atom_site_occupancy
_atom_site_symmetry_multiplicity
_atom_site_calc_flag
_atom_site_refinement_flags
_atom_site_disorder_assembly
_atom_site_disorder_group
Pt1 Pt 0.521154(15) 1.085275(11) 0.973900(14) 0.06501(6) Uani 1 1 d . . .
S1 S 0.43909(10) 1.02647(8) 1.06051(10) 0.0735(4) Uani 1 1 d . . .
S2 S 0.63065(12) 1.14065(8) 0.90998(10) 0.0761(4) Uani 1 1 d . . .
S3 S 0.46853(14) 1.19613(9) 0.99191(11) 0.0924(5) Uani 1 1 d . . .
C1 C 0.3030(4) 1.0365(3) 1.0135(4) 0.0716(15) Uani 1 1 d . . .
C2 C 0.2480(4) 1.0233(3) 0.9258(5) 0.0859(19) Uani 1 1 d . . .
C3 C 0.1407(5) 1.0292(4) 0.8914(5) 0.099(3) Uani 1 1 d . . .
C4 C 0.0861(5) 1.0511(4) 0.9457(6) 0.119(3) Uani 1 1 d . . .
H4A H 0.0146 1.0566 0.9232 0.143 Uiso 1 1 calc R . .
C5 C 0.1401(5) 1.0647(4) 1.0340(5) 0.104(2) Uani 1 1 d . . .
C6 C 0.2459(5) 1.0568(4) 1.0685(4) 0.0894(19) Uani 1 1 d . . .
C7 C 0.6354(5) 1.0979(3) 0.8141(4) 0.0772(18) Uani 1 1 d . . .
C8 C 0.7305(6) 1.0897(5) 0.8001(6) 0.120(3) Uani 1 1 d . . .
C9 C 0.7344(7) 1.0602(7) 0.7185(6) 0.198(4) Uani 1 1 d . . .
C10 C 0.6444(10) 1.0371(7) 0.6541(7) 0.215(5) Uani 1 1 d . . .
H10A H 0.6470 1.0168 0.6010 0.258 Uiso 1 1 calc R . .
C11 C 0.5519(10) 1.0443(5) 0.6690(6) 0.153(4) Uani 1 1 d . . .
C12 C 0.5507(6) 1.0708(3) 0.7476(5) 0.091(2) Uani 1 1 d . . .
C13 C 0.4165(3) 1.1964(2) 1.0826(3) 0.112(3) Uani 1 1 d GD . .
C14 C 0.3249(3) 1.2301(3) 1.0775(4) 0.229(5) Uani 1 1 d GD . .
C15 C 0.3034(5) 1.2463(4) 1.1561(5) 0.176(4) Uani 1 1 d GD . .
C16 C 0.3736(7) 1.2288(5) 1.2399(4) 0.344(12) Uani 1 1 d GD . .
C17 C 0.4652(6) 1.1950(5) 1.2450(3) 0.468(9) Uani 1 1 d GD . .
C18 C 0.4867(4) 1.1789(3) 1.1664(3) 0.222(6) Uani 1 1 d GD . .
H16A H 0.3588 1.2399 1.2942 0.266 Uiso 1 1 d R . .
F2 F 0.2954(3) 1.0022(2) 0.8656(3) 0.1045(14) Uani 1 1 d . . .
F3 F 0.0924(3) 1.0120(3) 0.8070(4) 0.146(2) Uani 1 1 d . . .
F5 F 0.0909(3) 1.0843(3) 1.0927(3) 0.1487(19) Uani 1 1 d . . .
F6 F 0.2965(3) 1.0727(3) 1.1563(3) 0.1259(15) Uani 1 1 d . . .
F8 F 0.8167(3) 1.1123(3) 0.8641(4) 0.163(2) Uani 1 1 d . . .
F9 F 0.8332(5) 1.0574(5) 0.7161(5) 0.322(3) Uani 1 1 d . . .
F11 F 0.4722(8) 1.0187(4) 0.6066(4) 0.243(4) Uani 1 1 d . . .
F12 F 0.4568(3) 1.0737(2) 0.7540(4) 0.129(2) Uani 1 1 d . . .
F14 F 0.2657(5) 1.2454(3) 0.9952(4) 0.234(3) Uani 1 1 d D . .
F15 F 0.2140(5) 1.2712(5) 1.1440(6) 0.281(5) Uani 1 1 d D . .
F17 F 0.5236(9) 1.1664(8) 1.3259(5) 0.419(10) Uani 1 1 d D . .
F18 F 0.5714(4) 1.1404(4) 1.1792(4) 0.184(3) Uani 1 1 d D . .
N1 N -0.1376(4) 1.2124(3) 1.2172(3) 0.0896(18) Uani 1 1 d . B .
C19 C -0.1830(6) 1.2787(4) 1.2343(5) 0.108(3) Uani 1 1 d . . .
H19A H -0.1394 1.3164 1.2270 0.129 Uiso 1 1 calc R . .
H19B H -0.1812 1.2791 1.2968 0.129 Uiso 1 1 calc R . .
C20 C -0.2914(8) 1.2928(6) 1.1754(9) 0.233(6) Uani 1 1 d . . .
H20A H -0.2946 1.2905 1.1126 0.279 Uiso 1 1 calc R . .
H20B H -0.3363 1.2569 1.1852 0.279 Uiso 1 1 calc R . .
C21 C -0.3292(10) 1.3596(6) 1.1922(11) 0.289(9) Uani 1 1 d . . .
H21A H -0.2846 1.3950 1.1808 0.346 Uiso 1 1 calc R . .
H21B H -0.3222 1.3621 1.2559 0.346 Uiso 1 1 calc R . .
C22 C -0.4412(11) 1.3777(8) 1.1374(16) 0.552(12) Uani 1 1 d . . .
H22A H -0.4586 1.4222 1.1562 0.828 Uiso 1 1 calc R . .
H22B H -0.4868 1.3431 1.1473 0.828 Uiso 1 1 calc R . .
H22C H -0.4485 1.3794 1.0743 0.828 Uiso 1 1 calc R . .
C23 C -0.1936(7) 1.1500(4) 1.2322(5) 0.115(3) Uani 1 1 d . . .
H23A H -0.1481 1.1103 1.2385 0.139 Uiso 1 1 calc R A 1
H23B H -0.2526 1.1425 1.1781 0.139 Uiso 1 1 calc R A 1
C24 C -0.2342(15) 1.1503(15) 1.3156(13) 0.244(9) Uani 0.50 1 d P B 1
H24A H -0.1900 1.1789 1.3638 0.293 Uiso 0.50 1 calc PR B 1
H24B H -0.3040 1.1686 1.2982 0.293 Uiso 0.50 1 calc PR B 1
C24' C -0.1798(10) 1.1427(7) 1.3357(10) 0.091(4) Uani 0.50 1 d P B 2
H24C H -0.1069 1.1421 1.3711 0.109 Uiso 0.50 1 calc PR B 2
H24D H -0.2123 1.1814 1.3555 0.109 Uiso 0.50 1 calc PR B 2
C25 C -0.2322(11) 1.0729(6) 1.3480(8) 0.191(5) Uani 1 1 d . . .
H25A H -0.2904 1.0487 1.3061 0.229 Uiso 1 1 calc R B 1
H25B H -0.1696 1.0512 1.3445 0.229 Uiso 1 1 calc R B 1
C26 C -0.2363(12) 1.0628(8) 1.4410(9) 0.248(7) Uani 1 1 d . B .
H26A H -0.2676 1.0188 1.4446 0.372 Uiso 1 1 calc R . .
H26B H -0.2766 1.0993 1.4549 0.372 Uiso 1 1 calc R . .
H26C H -0.1674 1.0639 1.4835 0.372 Uiso 1 1 calc R . .
C27 C -0.1371(8) 1.2062(5) 1.1202(5) 0.131(4) Uani 1 1 d . . .
H27A H -0.2080 1.2061 1.0799 0.158 Uiso 1 1 calc R B .
H27B H -0.1065 1.1620 1.1134 0.158 Uiso 1 1 calc R . .
C28 C -0.0767(9) 1.2654(6) 1.0907(6) 0.177(5) Uani 1 1 d . B .
H28A H -0.0992 1.3104 1.1046 0.213 Uiso 1 1 calc R . .
H28B H -0.0029 1.2610 1.1218 0.213 Uiso 1 1 calc R . .
C29 C -0.0997(14) 1.2578(9) 0.9919(7) 0.338(9) Uani 1 1 d . . .
H29A H -0.1623 1.2829 0.9593 0.406 Uiso 1 1 calc R B .
H29B H -0.1091 1.2093 0.9746 0.406 Uiso 1 1 calc R . .
C30 C -0.0054(19) 1.2883(14) 0.9707(10) 0.571(16) Uani 1 1 d . B .
H30A H -0.0166 1.2848 0.9070 0.856 Uiso 1 1 calc R . .
H30B H 0.0557 1.2628 1.0034 0.856 Uiso 1 1 calc R . .
H30C H 0.0032 1.3361 0.9887 0.856 Uiso 1 1 calc R . .
C31 C -0.0272(6) 1.2109(4) 1.2830(5) 0.097(3) Uani 1 1 d . . .
H31A H -0.0301 1.2124 1.3441 0.117 Uiso 1 1 calc R B .
H31B H 0.0080 1.2526 1.2741 0.117 Uiso 1 1 calc R . .
C32 C 0.0373(8) 1.1485(6) 1.2749(9) 0.192(5) Uani 1 1 d . B .
H32A H 0.0037 1.1061 1.2839 0.230 Uiso 1 1 calc R . .
H32B H 0.0437 1.1472 1.2150 0.230 Uiso 1 1 calc R . .
C33 C 0.1435(10) 1.1541(7) 1.3455(10) 0.232(7) Uani 1 1 d . . .
H33A H 0.1806 1.1907 1.3265 0.278 Uiso 1 1 calc R B 3
H33B H 0.1340 1.1694 1.4013 0.278 Uiso 1 1 calc R B 3
C34 C 0.210(3) 1.0935(14) 1.366(2) 0.241(16) Uani 0.50 1 d P B 3
H34A H 0.2744 1.1052 1.4122 0.362 Uiso 0.50 1 calc PR B 3
H34B H 0.2240 1.0784 1.3129 0.362 Uiso 0.50 1 calc PR B 3
H34C H 0.1769 1.0569 1.3880 0.362 Uiso 0.50 1 calc PR B 3
C34' C 0.105(4) 1.132(2) 1.430(2) 0.37(3) Uani 0.50 1 d P B 4
H34D H 0.1625 1.1348 1.4853 0.556 Uiso 0.50 1 calc PR B 4
H34E H 0.0793 1.0854 1.4216 0.556 Uiso 0.50 1 calc PR B 4
H34F H 0.0514 1.1629 1.4332 0.556 Uiso 0.50 1 calc PR B 4

loop_
_atom_site_aniso_label
_atom_site_aniso_U_11
_atom_site_aniso_U_22
_atom_site_aniso_U_33
_atom_site_aniso_U_23
_atom_site_aniso_U_13
_atom_site_aniso_U_12
Pt1 0.06466(9) 0.06029(12) 0.08428(11) 0.02238(10) 0.04374(8) 0.01422(10)
S1 0.0738(6) 0.0677(8) 0.0986(8) 0.0261(7) 0.0548(6) 0.0180(7)
S2 0.0930(8) 0.0619(8) 0.0943(8) 0.0015(7) 0.0591(6) -0.0077(7)
S3 0.1309(10) 0.0752(10) 0.0958(8) 0.0233(7) 0.0709(7) 0.0391(9)
C1 0.077(3) 0.059(3) 0.102(3) 0.014(3) 0.061(2) 0.016(3)
C2 0.079(3) 0.062(3) 0.141(4) -0.005(3) 0.070(3) 0.008(3)
C3 0.082(4) 0.082(4) 0.132(5) -0.017(4) 0.032(4) -0.019(4)
C4 0.083(3) 0.095(5) 0.211(6) -0.007(5) 0.092(4) 0.002(4)
C5 0.086(3) 0.101(5) 0.158(5) 0.019(4) 0.088(3) 0.020(3)
C6 0.092(3) 0.080(4) 0.123(4) 0.019(3) 0.073(3) 0.011(3)
C7 0.101(3) 0.066(4) 0.080(3) 0.004(3) 0.050(3) -0.011(3)
C8 0.109(4) 0.142(7) 0.139(5) -0.049(4) 0.082(3) -0.049(4)
C9 0.233(5) 0.214(11) 0.242(6) -0.075(6) 0.207(4) -0.068(7)
C10 0.361(12) 0.196(9) 0.134(6) -0.068(6) 0.142(6) -0.141(9)
C11 0.241(11) 0.118(7) 0.099(5) -0.003(5) 0.053(6) -0.041(8)
C12 0.113(5) 0.075(4) 0.078(4) 0.017(3) 0.022(4) -0.004(4)
C13 0.094(4) 0.128(6) 0.133(5) -0.047(4) 0.065(3) -0.018(4)
C14 0.375(12) 0.086(6) 0.318(11) 0.069(7) 0.240(9) 0.059(8)
C15 0.242(6) 0.192(9) 0.151(5) 0.020(6) 0.144(4) 0.092(7)
C16 0.199(12) 0.66(3) 0.177(9) 0.188(14) 0.069(9) 0.021(19)
C17 0.161(9) 0.80(2) 0.335(13) -0.380(13) -0.070(10) 0.212(13)
C18 0.121(5) 0.456(18) 0.102(5) 0.093(8) 0.054(4) 0.127(8)
F2 0.097(2) 0.109(3) 0.115(2) -0.026(2) 0.0455(19) 0.005(2)
F3 0.089(3) 0.152(4) 0.182(4) -0.062(3) 0.025(3) -0.006(3)
F5 0.120(2) 0.180(5) 0.194(3) -0.005(3) 0.1162(19) 0.030(3)
F6 0.144(2) 0.157(4) 0.115(2) 0.033(2) 0.0947(17) 0.044(3)
F8 0.093(2) 0.190(5) 0.236(4) -0.083(4) 0.094(2) -0.041(3)
F9 0.318(3) 0.356(9) 0.448(5) -0.193(6) 0.338(3) -0.155(5)
F11 0.352(10) 0.198(6) 0.100(4) -0.023(4) -0.035(5) -0.092(7)
F12 0.077(3) 0.106(3) 0.176(4) 0.006(3) 0.003(3) 0.007(2)
F14 0.133(4) 0.307(8) 0.246(6) 0.155(5) 0.041(4) 0.074(5)
F15 0.241(5) 0.342(11) 0.314(8) 0.044(8) 0.166(5) 0.123(7)
F17 0.295(11) 0.79(3) 0.156(7) 0.064(12) 0.049(7) 0.127(16)
F18 0.141(4) 0.250(8) 0.149(4) 0.023(5) 0.031(4) 0.031(5)
N1 0.100(4) 0.082(3) 0.080(3) -0.025(3) 0.021(3) -0.025(3)
C19 0.109(5) 0.073(4) 0.117(5) -0.020(4) 0.003(5) -0.005(4)
C20 0.108(7) 0.157(8) 0.322(13) -0.125(8) -0.082(8) 0.042(6)
C21 0.179(10) 0.146(8) 0.387(19) -0.109(10) -0.118(11) 0.078(8)
C22 0.194(10) 0.339(11) 0.84(3) -0.421(13) -0.217(15) 0.170(9)
C23 0.154(6) 0.087(5) 0.112(5) -0.025(4) 0.052(5) -0.044(5)
C24 0.226(11) 0.41(2) 0.135(11) -0.118(14) 0.112(9) -0.244(13)
C24' 0.081(7) 0.083(8) 0.125(9) -0.027(7) 0.056(6) -0.027(7)
C25 0.254(11) 0.182(10) 0.156(8) -0.020(7) 0.093(8) -0.099(8)
C26 0.335(15) 0.242(16) 0.224(11) -0.009(11) 0.167(10) -0.076(13)
C27 0.174(8) 0.137(7) 0.062(4) -0.023(4) 0.009(5) -0.048(6)
C28 0.208(9) 0.207(10) 0.106(6) -0.005(6) 0.035(6) -0.112(8)
C29 0.547(19) 0.381(17) 0.093(6) -0.043(9) 0.112(9) -0.293(15)
C30 0.88(4) 0.71(4) 0.142(11) -0.058(16) 0.192(17) -0.505
C31 0.093(5) 0.102(5) 0.086(4) -0.023(4) 0.013(4) -0.006(4)
C32 0.133(8) 0.159(8) 0.241(11) -0.101(7) 0.002(8) 0.029(7)
C33 0.184(10) 0.201(11) 0.255(15) -0.065(10) -0.005(11) 0.100(9)
C34 0.24(3) 0.22(3) 0.23(3) -0.118(19) 0.02(2) -0.02(2)
C34' 0.52(7) 0.31(5) 0.14(2) -0.02(3) -0.08(3) 0.11(5)

loop_
_atom_type_symbol
_atom_type_description
_atom_type_scat_dispersion_real
_atom_type_scat_dispersion_imag
_atom_type_scat_source
C C 0.0033 0.0016 'International Tables Vol C Tables 4.2.6.8 and 6.1.1.4'
H H 0.0000 0.0000 'International Tables Vol C Tables 4.2.6.8 and 6.1.1.4'
N N 0.0061 0.0033 'International Tables Vol C Tables 4.2.6.8 and 6.1.1.4'
F F 0.0171 0.0103 'International Tables Vol C Tables 4.2.6.8 and 6.1.1.4'
S S 0.1246 0.1234 'International Tables Vol C Tables 4.2.6.8 and 6.1.1.4'
Pt Pt -1.7033 8.3905 'International Tables Vol C Tables 4.2.6.8 and 6.1.1.4'

loop_
_audit_contact_author_name
_audit_contact_author_address
_audit_contact_author_email
_audit_contact_author_fax
_audit_contact_author_phone
'Bern\`es, Sylvain'
;     Facultad de Qu\'imica, USAI
      Universidad Nacional Aut\'onoma de M\'exico
      Coyoac\'an 04510
      M\'exico, D.F.
;
sylvain@eros.pquim.unam.mx (525)6232521 (525)6232524

loop_
_geom_angle_atom_site_label_1
_geom_angle_atom_site_label_2
_geom_angle_atom_site_label_3
_geom_angle
_geom_angle_site_symmetry_1
_geom_angle_site_symmetry_3
_geom_angle_publ_flag
S3 Pt1 S2 84.07(6) . . ?
S3 Pt1 S1 98.77(6) . . ?
S2 Pt1 S1 169.37(5) . . ?
S3 Pt1 S1 173.59(5) . 3_677 ?
S2 Pt1 S1 95.41(6) . 3_677 ?
S1 Pt1 S1 82.91(6) . 3_677 ?
C1 S1 Pt1 110.3(2) . . ?
C1 S1 Pt1 107.3(2) . 3_677 ?
Pt1 S1 Pt1 97.09(6) . 3_677 ?
C7 S2 Pt1 111.6(2) . . ?
C13 S3 Pt1 108.77(17) . . ?
C2 C1 C6 116.1(5) . . ?
C2 C1 S1 124.0(5) . . ?
C6 C1 S1 119.9(4) . . ?
C1 C2 F2 121.5(5) . . ?
C1 C2 C3 122.8(6) . . ?
F2 C2 C3 115.7(6) . . ?
F3 C3 C4 120.4(7) . . ?
F3 C3 C2 119.3(7) . . ?
C4 C3 C2 120.3(7) . . ?
C5 C4 C3 117.6(6) . . ?
F5 C5 C4 121.0(6) . . ?
F5 C5 C6 117.0(6) . . ?
C4 C5 C6 122.0(7) . . ?
F6 C6 C5 119.8(6) . . ?
F6 C6 C1 119.0(5) . . ?
C5 C6 C1 121.1(6) . . ?
C12 C7 C8 115.7(7) . . ?
C12 C7 S2 125.0(6) . . ?
C8 C7 S2 119.3(5) . . ?
F8 C8 C7 118.7(7) . . ?
F8 C8 C9 121.4(7) . . ?
C7 C8 C9 119.8(7) . . ?
F9 C9 C10 128.3(10) . . ?
F9 C9 C8 111.6(8) . . ?
C10 C9 C8 120.0(9) . . ?
C11 C10 C9 119.7(10) . . ?
F11 C11 C12 125.2(12) . . ?
F11 C11 C10 115.5(10) . . ?
C12 C11 C10 119.0(10) . . ?
F12 C12 C11 113.0(8) . . ?
F12 C12 C7 121.5(7) . . ?
C11 C12 C7 125.3(9) . . ?
C14 C13 C18 120.0 . . ?
C14 C13 S3 122.8(3) . . ?
C18 C13 S3 114.7(2) . . ?
F14 C14 C13 114.7(5) . . ?
F14 C14 C15 125.3(5) . . ?
C13 C14 C15 120.0 . . ?
F15 C15 C16 124.7(7) . . ?
F15 C15 C14 115.0(6) . . ?
C16 C15 C14 120.0 . . ?
C15 C16 C17 120.0 . . ?
F17 C17 C18 119.9(7) . . ?
F17 C17 C16 118.9(7) . . ?
C18 C17 C16 120.0 . . ?
F18 C18 C17 114.5(4) . . ?
F18 C18 C13 125.1(4) . . ?
C17 C18 C13 120.0 . . ?
C19 N1 C23 113.7(6) . . ?
C19 N1 C27 112.7(6) . . ?
C23 N1 C27 105.3(6) . . ?
C19 N1 C31 105.9(5) . . ?
C23 N1 C31 109.0(6) . . ?
C27 N1 C31 110.3(6) . . ?
N1 C19 C20 115.8(7) . . ?
C21 C20 C19 113.1(9) . . ?
C20 C21 C22 116.9(11) . . ?
N1 C23 C24 117.8(11) . . ?
N1 C23 C24' 109.9(7) . . ?
C24 C23 C24' 26.5(9) . . ?
C25 C24 C23 106.8(17) . . ?
C25 C24' C23 107.3(10) . . ?
C26 C25 C24 115.9(13) . . ?
C26 C25 C24' 113.4(11) . . ?
C24 C25 C24' 26.6(9) . . ?
N1 C27 C28 114.3(7) . . ?
C29 C28 C27 106.4(9) . . ?
C28 C29 C30 106.0(11) . . ?
N1 C31 C32 115.5(6) . . ?
C33 C32 C31 109.1(9) . . ?
C34 C33 C32 119.4(15) . . ?
C34 C33 C34' 87(2) . . ?
C32 C33 C34' 95.1(18) . . ?

loop_
_geom_bond_atom_site_label_1
_geom_bond_atom_site_label_2
_geom_bond_distance
_geom_bond_site_symmetry_2
_geom_bond_publ_flag
Pt1 S3 2.3012(17) . ?
Pt1 S2 2.3141(16) . ?
Pt1 S1 2.3174(16) . ?
Pt1 S1 2.3271(16) 3_677 ?
S1 C1 1.774(5) . ?
S1 Pt1 2.3271(15) 3_677 ?
S2 C7 1.731(6) . ?
S3 C13 1.782(5) . ?
C1 C2 1.357(8) . ?
C1 C6 1.394(9) . ?
C2 F2 1.367(8) . ?
C2 C3 1.394(9) . ?
C3 F3 1.312(9) . ?
C3 C4 1.368(12) . ?
C4 C5 1.362(11) . ?
C5 F5 1.357(9) . ?
C5 C6 1.377(8) . ?
C6 F6 1.356(7) . ?
C7 C12 1.383(9) . ?
C7 C8 1.396(10) . ?
C8 F8 1.346(9) . ?
C8 C9 1.414(13) . ?
C9 F9 1.364(11) . ?
C9 C10 1.385(14) . ?
C10 C11 1.364(18) . ?
C11 F11 1.300(12) . ?
C11 C12 1.337(12) . ?
C12 F12 1.321(10) . ?
C13 C14 1.3900 . ?
C13 C18 1.3900 . ?
C14 F14 1.312(7) . ?
C14 C15 1.3900 . ?
C15 F15 1.269(8) . ?
C15 C16 1.3900 . ?
C16 C17 1.3900 . ?
C17 F17 1.373(10) . ?
C17 C18 1.3900 . ?
C18 F18 1.334(8) . ?
N1 C19 1.483(10) . ?
N1 C23 1.485(10) . ?
N1 C27 1.523(9) . ?
N1 C31 1.525(8) . ?
C19 C20 1.494(12) . ?
C20 C21 1.443(16) . ?
C21 C22 1.533(18) . ?
C23 C24 1.58(2) . ?
C23 C24' 1.574(17) . ?
C24 C25 1.57(3) . ?
C24' C25 1.566(18) . ?
C25 C26 1.486(18) . ?
C27 C28 1.565(14) . ?
C28 C29 1.481(14) . ?
C29 C30 1.55(3) . ?
C31 C32 1.521(13) . ?
C32 C33 1.515(15) . ?
C33 C34 1.45(3) . ?
C33 C34' 1.63(5) . ?

loop_
_geom_torsion_atom_site_label_1
_geom_torsion_atom_site_label_2
_geom_torsion_atom_site_label_3
_geom_torsion_atom_site_label_4
_geom_torsion
_geom_torsion_site_symmetry_1
_geom_torsion_site_symmetry_2
_geom_torsion_site_symmetry_3
_geom_torsion_site_symmetry_4
_geom_torsion_publ_flag
S3 Pt1 S1 C1 62.3(2) . . . . ?
S2 Pt1 S1 C1 167.1(3) . . . . ?
S1 Pt1 S1 C1 -111.4(2) 3_677 . . . ?
S3 Pt1 S1 Pt1 173.75(5) . . . 3_677 ?
S2 Pt1 S1 Pt1 -81.5(3) . . . 3_677 ?
S1 Pt1 S1 Pt1 0.0 3_677 . . 3_677 ?
S3 Pt1 S2 C7 -138.0(2) . . . . ?
S1 Pt1 S2 C7 115.9(4) . . . . ?
S1 Pt1 S2 C7 35.6(2) 3_677 . . . ?
S2 Pt1 S3 C13 -155.65(16) . . . . ?
S1 Pt1 S3 C13 14.01(16) . . . . ?
S1 Pt1 S3 C13 118.7(5) 3_677 . . . ?
Pt1 S1 C1 C2 51.9(6) . . . . ?
Pt1 S1 C1 C2 -52.7(6) 3_677 . . . ?
Pt1 S1 C1 C6 -130.4(5) . . . . ?
Pt1 S1 C1 C6 125.0(5) 3_677 . . . ?
C6 C1 C2 F2 -179.2(6) . . . . ?
S1 C1 C2 F2 -1.4(9) . . . . ?
C6 C1 C2 C3 -0.1(10) . . . . ?
S1 C1 C2 C3 177.7(5) . . . . ?
C1 C2 C3 F3 -176.4(6) . . . . ?
F2 C2 C3 F3 2.7(10) . . . . ?
C1 C2 C3 C4 2.0(11) . . . . ?
F2 C2 C3 C4 -178.9(7) . . . . ?
F3 C3 C4 C5 176.5(7) . . . . ?
C2 C3 C4 C5 -1.8(12) . . . . ?
C3 C4 C5 F5 -177.7(7) . . . . ?
C3 C4 C5 C6 -0.2(12) . . . . ?
F5 C5 C6 F6 -4.1(11) . . . . ?
C4 C5 C6 F6 178.3(7) . . . . ?
F5 C5 C6 C1 179.7(6) . . . . ?
C4 C5 C6 C1 2.1(12) . . . . ?
C2 C1 C6 F6 -178.1(6) . . . . ?
S1 C1 C6 F6 4.0(9) . . . . ?
C2 C1 C6 C5 -1.9(10) . . . . ?
S1 C1 C6 C5 -179.7(6) . . . . ?
Pt1 S2 C7 C12 42.6(6) . . . . ?
Pt1 S2 C7 C8 -137.9(5) . . . . ?
C12 C7 C8 F8 -177.2(7) . . . . ?
S2 C7 C8 F8 3.3(10) . . . . ?
C12 C7 C8 C9 4.8(12) . . . . ?
S2 C7 C8 C9 -174.7(8) . . . . ?
F8 C8 C9 F9 1.0(15) . . . . ?
C7 C8 C9 F9 178.9(9) . . . . ?
F8 C8 C9 C10 179.7(10) . . . . ?
C7 C8 C9 C10 -2.4(16) . . . . ?
F9 C9 C10 C11 179.8(12) . . . . ?
C8 C9 C10 C11 1.3(18) . . . . ?
C9 C10 C11 F11 -177.3(11) . . . . ?
C9 C10 C11 C12 -3.0(17) . . . . ?
F11 C11 C12 F12 -5.0(13) . . . . ?
C10 C11 C12 F12 -178.8(9) . . . . ?
F11 C11 C12 C7 179.8(8) . . . . ?
C10 C11 C12 C7 6.1(15) . . . . ?
C8 C7 C12 F12 178.3(7) . . . . ?
S2 C7 C12 F12 -2.2(9) . . . . ?
C8 C7 C12 C11 -6.9(11) . . . . ?
S2 C7 C12 C11 172.6(7) . . . . ?
Pt1 S3 C13 C14 -135.2(2) . . . . ?
Pt1 S3 C13 C18 62.9(3) . . . . ?
C18 C13 C14 F14 178.6(4) . . . . ?
S3 C13 C14 F14 17.5(5) . . . . ?
C18 C13 C14 C15 0.0 . . . . ?
S3 C13 C14 C15 -161.0(3) . . . . ?
F14 C14 C15 F15 7.7(8) . . . . ?
C13 C14 C15 F15 -173.9(7) . . . . ?
F14 C14 C15 C16 -178.4(5) . . . . ?
C13 C14 C15 C16 0.0 . . . . ?
F15 C15 C16 C17 173.3(8) . . . . ?
C14 C15 C16 C17 0.0 . . . . ?
C15 C16 C17 F17 -167.5(10) . . . . ?
C15 C16 C17 C18 0.0 . . . . ?
F17 C17 C18 F18 -6.1(9) . . . . ?
C16 C17 C18 F18 -173.5(6) . . . . ?
F17 C17 C18 C13 167.4(10) . . . . ?
C16 C17 C18 C13 0.0 . . . . ?
C14 C13 C18 F18 172.7(6) . . . . ?
S3 C13 C18 F18 -24.8(7) . . . . ?
C14 C13 C18 C17 0.0 . . . . ?
S3 C13 C18 C17 162.5(3) . . . . ?
C23 N1 C19 C20 -61.9(10) . . . . ?
C27 N1 C19 C20 57.8(11) . . . . ?
C31 N1 C19 C20 178.4(9) . . . . ?
N1 C19 C20 C21 -177.0(12) . . . . ?
C19 C20 C21 C22 -177.8(16) . . . . ?
C19 N1 C23 C24 -39.8(12) . . . . ?
C27 N1 C23 C24 -163.7(11) . . . . ?
C31 N1 C23 C24 78.0(12) . . . . ?
C19 N1 C23 C24' -67.6(9) . . . . ?
C27 N1 C23 C24' 168.6(8) . . . . ?
C31 N1 C23 C24' 50.3(9) . . . . ?
N1 C23 C24 C25 -149.4(9) . . . . ?
C24' C23 C24 C25 -71(2) . . . . ?
N1 C23 C24' C25 -175.2(9) . . . . ?
C24 C23 C24' C25 72(3) . . . . ?
C23 C24 C25 C26 162.1(12) . . . . ?
C23 C24 C25 C24' 71(2) . . . . ?
C23 C24' C25 C26 -173.1(11) . . . . ?
C23 C24' C25 C24 -72(2) . . . . ?
C19 N1 C27 C28 58.3(10) . . . . ?
C23 N1 C27 C28 -177.2(8) . . . . ?
C31 N1 C27 C28 -59.7(9) . . . . ?
N1 C27 C28 C29 -170.4(10) . . . . ?
C27 C28 C29 C30 -152.7(15) . . . . ?
C19 N1 C31 C32 -177.2(8) . . . . ?
C23 N1 C31 C32 60.1(10) . . . . ?
C27 N1 C31 C32 -55.0(10) . . . . ?
N1 C31 C32 C33 -179.0(10) . . . . ?
C31 C32 C33 C34 165(2) . . . . ?
C31 C32 C33 C34' 75.3(18) . . . . ?
